data_4104998
loop_
_publ_author_name
'Wen Zhang'
'Li-Zhuang Chen'
'Ren-Gen Xiong'
'Takayoshi Nakamura'
'Songping D. Huang'

_publ_section_title
;
 New Ferroelectrics Based on Divalent Metal Ion Alum
;
_journal_name_full 'Journal of the American Chemical Society'
_journal_page_first 12544
_journal_page_last 12545
_journal_paper_doi 10.1021/ja905399x
_journal_volume 131
_journal_year 2009
_chemical_formula_sum 'C6 H26 Cu N2 O14 Se2'
_chemical_formula_weight 571.75
_chemical_name_systematic
; 
 ? 
;
_space_group_IT_number 4
_symmetry_cell_setting monoclinic
_symmetry_space_group_name_Hall 'P 2yb'
_symmetry_space_group_name_H-M 'P 1 21 1'
_atom_sites_solution_hydrogens geom
_atom_sites_solution_primary direct
_atom_sites_solution_secondary difmap
_audit_creation_method SHELXL-97
_cell_angle_alpha 90.00
_cell_angle_beta 91.730(3)
_cell_angle_gamma 90.00
_cell_formula_units_Z 2
_cell_length_a 7.1471(5)
_cell_length_b 12.6152(8)
_cell_length_c 9.9519(7)
_cell_measurement_temperature 103(2)
_cell_volume 896.88(11)
_computing_structure_refinement 'SHELXL-97 (Sheldrick, 1997)'
_computing_structure_solution 'SHELXS-97 (Sheldrick, 1990)'
_diffrn_ambient_temperature 103(2)
_diffrn_measured_fraction_theta_full 0.998
_diffrn_measured_fraction_theta_max 0.998
_diffrn_radiation_monochromator graphite
_diffrn_radiation_source 'fine-focus sealed tube'
_diffrn_radiation_type MoK\a
_diffrn_radiation_wavelength 0.71075
_diffrn_reflns_av_R_equivalents 0.0428
_diffrn_reflns_av_sigmaI/netI 0.0618
_diffrn_reflns_limit_h_max 9
_diffrn_reflns_limit_h_min -8
_diffrn_reflns_limit_k_max 16
_diffrn_reflns_limit_k_min -16
_diffrn_reflns_limit_l_max 12
_diffrn_reflns_limit_l_min -12
_diffrn_reflns_number 8751
_diffrn_reflns_theta_full 27.43
_diffrn_reflns_theta_max 27.43
_diffrn_reflns_theta_min 3.23
_exptl_absorpt_coefficient_mu 5.347
_exptl_absorpt_correction_T_max 1.0000
_exptl_absorpt_correction_T_min 0.8995
_exptl_absorpt_correction_type multi-scan
_exptl_crystal_density_diffrn 2.117
_exptl_crystal_F_000 570
_exptl_crystal_size_max 0.35
_exptl_crystal_size_mid 0.30
_exptl_crystal_size_min 0.30
_refine_diff_density_max 0.896
_refine_diff_density_min -0.551
_refine_diff_density_rms 0.102
_refine_ls_abs_structure_details 'Flack H D (1983), Acta Cryst. A39, 876-881 base on 1941 Friedel pairs'
_refine_ls_abs_structure_Flack 0.514(9)
_refine_ls_extinction_method none
_refine_ls_goodness_of_fit_ref 1.063
_refine_ls_hydrogen_treatment constr
_refine_ls_matrix_type full
_refine_ls_number_parameters 228
_refine_ls_number_reflns 4077
_refine_ls_number_restraints 1
_refine_ls_restrained_S_all 1.063
_refine_ls_R_factor_all 0.0289
_refine_ls_R_factor_gt 0.0281
_refine_ls_shift/su_max 0.001
_refine_ls_shift/su_mean 0.000
_refine_ls_structure_factor_coef Fsqd
_refine_ls_weighting_details 'calc w=1/[\s^2^(Fo^2^)+(0.0098P)^2^+0.6077P] where P=(Fo^2^+2Fc^2^)/3'
_refine_ls_weighting_scheme calc
_refine_ls_wR_factor_gt 0.0642
_refine_ls_wR_factor_ref 0.0648
_reflns_number_gt 3973
_reflns_number_total 4077
_reflns_threshold_expression >2sigma(I)
_cod_data_source_file ja905399x_si_001.cif
_cod_data_source_block shelxs
_cod_database_code 4104998

loop_
_symmetry_equiv_pos_as_xyz
'x, y, z'
'-x, y+1/2, -z'

loop_
_atom_site_label
_atom_site_type_symbol
_atom_site_fract_x
_atom_site_fract_y
_atom_site_fract_z
_atom_site_U_iso_or_equiv
_atom_site_adp_type
_atom_site_occupancy
_atom_site_symmetry_multiplicity
_atom_site_calc_flag
_atom_site_refinement_flags
Cu1 Cu -0.24398(6) -0.24004(5) -0.24400(4) 0.00869(9) Uani 1 1 d .
Se1 Se -0.24227(4) -0.49586(2) -0.60114(3) 0.00862(8) Uani 1 1 d .
Se2 Se -0.72942(4) -0.487493(19) -0.12423(3) 0.00798(8) Uani 1 1 d .
O1 O -0.4436(3) -0.4774(2) -0.5294(2) 0.0144(5) Uani 1 1 d .
O2 O -0.2025(4) -0.3971(2) -0.7029(3) 0.0178(6) Uani 1 1 d .
O3 O -0.0752(3) -0.5005(2) -0.4837(2) 0.0173(5) Uani 1 1 d .
O4 O -0.2475(4) -0.6086(2) -0.6846(3) 0.0125(5) Uani 1 1 d .
O5 O -0.7004(4) -0.5687(2) -0.2506(2) 0.0161(5) Uani 1 1 d .
O6 O -0.5519(3) -0.5006(2) -0.0159(2) 0.0137(5) Uani 1 1 d .
O7 O -0.9272(3) -0.51362(18) -0.0501(2) 0.0120(5) Uani 1 1 d .
O8 O -0.7363(3) -0.36421(19) -0.1785(3) 0.0121(5) Uani 1 1 d .
O9 O -0.4484(3) -0.3219(2) -0.3358(2) 0.0119(5) Uani 1 1 d .
H9B H -0.5335 -0.3337 -0.2825 0.018 Uiso 1 1 d R
H9A H -0.4361 -0.3689 -0.3943 0.018 Uiso 1 1 d R
O10 O -0.0467(3) -0.3216(2) -0.3302(2) 0.0117(5) Uani 1 1 d .
H10B H -0.0567 -0.3807 -0.3705 0.018 Uiso 1 1 d R
H10A H 0.0434 -0.3229 -0.2741 0.018 Uiso 1 1 d R
O11 O -0.0393(3) -0.1606(2) -0.1490(2) 0.0131(5) Uani 1 1 d .
H11B H 0.0552 -0.1582 -0.1988 0.020 Uiso 1 1 d R
H11C H -0.0758 -0.0980 -0.1324 0.020 Uiso 1 1 d R
O12 O -0.2406(4) -0.1125(2) -0.4194(3) 0.0210(6) Uani 1 1 d .
H12B H -0.3471 -0.0823 -0.4257 0.032 Uiso 1 1 d R
H12A H -0.1632 -0.0766 -0.4633 0.032 Uiso 1 1 d R
O13 O -0.4489(3) -0.1610(2) -0.1606(3) 0.0127(5) Uani 1 1 d .
H13B H -0.4118 -0.0987 -0.1416 0.019 Uiso 1 1 d R
H13C H -0.5424 -0.1579 -0.2154 0.019 Uiso 1 1 d R
O14 O -0.2321(4) -0.3606(2) -0.0596(2) 0.0155(5) Uani 1 1 d .
H14B H -0.1495 -0.4034 -0.0285 0.023 Uiso 1 1 d R
H14A H -0.3397 -0.3859 -0.0474 0.023 Uiso 1 1 d R
N1 N -0.1274(4) -0.8050(2) -0.2863(3) 0.0108(6) Uani 1 1 d .
H1C H -0.0245 -0.8448 -0.3033 0.013 Uiso 1 1 calc R
N2 N -0.4074(4) -0.6970(2) -0.2385(3) 0.0106(6) Uani 1 1 d .
H2C H -0.5102 -0.6571 -0.2216 0.013 Uiso 1 1 calc R
C1 C -0.2538(5) -0.8681(3) -0.2016(4) 0.0144(7) Uani 1 1 d .
H1A H -0.1844 -0.8968 -0.1246 0.017 Uiso 1 1 calc R
H1B H -0.3069 -0.9266 -0.2531 0.017 Uiso 1 1 calc R
C2 C -0.2373(5) -0.6333(3) -0.2058(4) 0.0167(8) Uani 1 1 d .
H2A H -0.2441 -0.6043 -0.1159 0.020 Uiso 1 1 calc R
H2B H -0.2277 -0.5749 -0.2687 0.020 Uiso 1 1 calc R
C3 C -0.4126(5) -0.7266(3) -0.3846(3) 0.0134(6) Uani 1 1 d .
H3A H -0.4321 -0.6639 -0.4396 0.016 Uiso 1 1 calc R
H3B H -0.5148 -0.7756 -0.4034 0.016 Uiso 1 1 calc R
C4 C -0.2252(5) -0.7788(3) -0.4171(3) 0.0151(7) Uani 1 1 d .
H4A H -0.2466 -0.8428 -0.4695 0.018 Uiso 1 1 calc R
H4B H -0.1497 -0.7307 -0.4687 0.018 Uiso 1 1 calc R
C5 C -0.4116(5) -0.7942(3) -0.1539(4) 0.0145(7) Uani 1 1 d .
H5A H -0.5321 -0.8291 -0.1643 0.017 Uiso 1 1 calc R
H5B H -0.3911 -0.7761 -0.0599 0.017 Uiso 1 1 calc R
C6 C -0.0655(5) -0.7058(3) -0.2150(4) 0.0182(8) Uani 1 1 d .
H6A H 0.0318 -0.6709 -0.2644 0.022 Uiso 1 1 calc R
H6B H -0.0161 -0.7227 -0.1257 0.022 Uiso 1 1 calc R

loop_
_atom_site_aniso_label
_atom_site_aniso_U_11
_atom_site_aniso_U_22
_atom_site_aniso_U_33
_atom_site_aniso_U_23
_atom_site_aniso_U_13
_atom_site_aniso_U_12
Cu1 0.00507(16) 0.00930(15) 0.01171(17) -0.00169(14) 0.00053(13) 0.00003(13)
Se1 0.00460(14) 0.00846(15) 0.01281(14) -0.00046(15) 0.00045(11) -0.00073(13)
Se2 0.00423(14) 0.00816(16) 0.01158(13) 0.00062(15) 0.00046(11) 0.00058(13)
O1 0.0058(11) 0.0151(13) 0.0228(11) -0.0032(11) 0.0053(9) 0.0019(10)
O2 0.0107(13) 0.0181(12) 0.0245(14) 0.0092(12) -0.0010(12) -0.0029(10)
O3 0.0123(11) 0.0179(12) 0.0212(11) -0.0067(13) -0.0096(10) 0.0051(12)
O4 0.0090(12) 0.0104(11) 0.0182(13) -0.0041(11) 0.0015(10) -0.0005(10)
O5 0.0144(13) 0.0159(12) 0.0180(12) -0.0080(11) 0.0014(10) 0.0067(11)
O6 0.0059(11) 0.0180(12) 0.0170(10) 0.0041(12) -0.0055(9) 0.0005(11)
O7 0.0060(11) 0.0129(13) 0.0173(11) 0.0013(10) 0.0033(9) -0.0021(9)
O8 0.0070(12) 0.0108(12) 0.0184(12) 0.0020(11) 0.0006(10) 0.0002(10)
O9 0.0091(12) 0.0147(11) 0.0121(11) -0.0022(10) 0.0028(10) -0.0010(10)
O10 0.0084(12) 0.0146(12) 0.0122(11) -0.0023(10) 0.0006(10) -0.0013(10)
O11 0.0075(11) 0.0148(12) 0.0171(12) -0.0035(10) 0.0045(10) -0.0021(10)
O12 0.0080(12) 0.0282(15) 0.0270(16) 0.0144(14) 0.0026(12) 0.0007(11)
O13 0.0068(12) 0.0126(12) 0.0186(13) -0.0046(10) -0.0023(10) 0.0018(10)
O14 0.0098(12) 0.0143(12) 0.0225(14) 0.0050(11) 0.0028(10) 0.0004(10)
N1 0.0087(14) 0.0102(13) 0.0135(13) -0.0014(11) 0.0003(11) 0.0024(11)
N2 0.0053(13) 0.0110(12) 0.0155(14) -0.0023(11) 0.0023(11) 0.0015(10)
C1 0.0138(18) 0.0108(15) 0.0187(18) 0.0041(15) 0.0032(14) 0.0037(13)
C2 0.0078(16) 0.0134(15) 0.029(2) -0.0069(16) 0.0006(15) -0.0013(13)
C3 0.0123(16) 0.0150(14) 0.0127(14) 0.0004(14) -0.0014(13) 0.0003(13)
C4 0.0146(17) 0.0158(15) 0.0150(15) -0.0012(14) 0.0023(14) 0.0054(13)
C5 0.0082(16) 0.0182(16) 0.0171(17) 0.0033(14) 0.0014(14) -0.0001(13)
C6 0.0073(15) 0.0165(16) 0.0308(19) -0.0095(15) -0.0012(15) -0.0027(12)

loop_
_atom_type_symbol
_atom_type_description
_atom_type_scat_dispersion_real
_atom_type_scat_dispersion_imag
_atom_type_scat_source
C C 0.0033 0.0016 'International Tables Vol C Tables 4.2.6.8 and 6.1.1.4'
H H 0.0000 0.0000 'International Tables Vol C Tables 4.2.6.8 and 6.1.1.4'
O O 0.0106 0.0060 'International Tables Vol C Tables 4.2.6.8 and 6.1.1.4'
N N 0.0061 0.0033 'International Tables Vol C Tables 4.2.6.8 and 6.1.1.4'
Cu Cu 0.3201 1.2651 'International Tables Vol C Tables 4.2.6.8 and 6.1.1.4'
Se Se -0.0929 2.2259 'International Tables Vol C Tables 4.2.6.8 and 6.1.1.4'

loop_
_geom_angle_atom_site_label_1
_geom_angle_atom_site_label_2
_geom_angle_atom_site_label_3
_geom_angle
O10 Cu1 O13 178.02(12)
O10 Cu1 O11 86.79(10)
O13 Cu1 O11 95.19(10)
O10 Cu1 O9 93.12(10)
O13 Cu1 O9 84.90(10)
O11 Cu1 O9 178.71(12)
O10 Cu1 O12 90.62(10)
O13 Cu1 O12 89.49(10)
O11 Cu1 O12 89.10(10)
O9 Cu1 O12 92.18(10)
O10 Cu1 O14 89.56(10)
O13 Cu1 O14 90.47(10)
O11 Cu1 O14 86.95(10)
O9 Cu1 O14 91.76(9)
O12 Cu1 O14 176.03(10)
O2 Se1 O1 109.39(13)
O2 Se1 O4 110.34(14)
O1 Se1 O4 109.55(13)
O2 Se1 O3 109.31(14)
O1 Se1 O3 108.83(12)
O4 Se1 O3 109.40(14)
O5 Se2 O8 109.96(13)
O5 Se2 O7 110.41(13)
O8 Se2 O7 108.56(12)
O5 Se2 O6 109.07(13)
O8 Se2 O6 108.89(14)
O7 Se2 O6 109.93(12)
Cu1 O9 H9B 109.9
Cu1 O9 H9A 126.6
H9B O9 H9A 114.3
Cu1 O10 H10B 128.0
Cu1 O10 H10A 105.5
H10B O10 H10A 110.4
Cu1 O11 H11B 109.1
Cu1 O11 H11C 109.6
H11B O11 H11C 109.5
Cu1 O12 H12B 109.2
Cu1 O12 H12A 139.8
H12B O12 H12A 108.6
Cu1 O13 H13B 109.3
Cu1 O13 H13C 109.4
H13B O13 H13C 109.5
Cu1 O14 H14B 133.9
Cu1 O14 H14A 109.8
H14B O14 H14A 109.5
C1 N1 C4 109.7(3)
C1 N1 C6 110.7(3)
C4 N1 C6 110.6(3)
C1 N1 H1C 108.6
C4 N1 H1C 108.6
C6 N1 H1C 108.6
C2 N2 C5 110.6(3)
C2 N2 C3 110.1(3)
C5 N2 C3 110.0(3)
C2 N2 H2C 108.7
C5 N2 H2C 108.7
C3 N2 H2C 108.7
N1 C1 C5 108.2(3)
N1 C1 H1A 110.1
C5 C1 H1A 110.1
N1 C1 H1B 110.1
C5 C1 H1B 110.1
H1A C1 H1B 108.4
N2 C2 C6 108.4(3)
N2 C2 H2A 110.0
C6 C2 H2A 110.0
N2 C2 H2B 110.0
C6 C2 H2B 110.0
H2A C2 H2B 108.4
N2 C3 C4 108.4(3)
N2 C3 H3A 110.0
C4 C3 H3A 110.0
N2 C3 H3B 110.0
C4 C3 H3B 110.0
H3A C3 H3B 108.4
N1 C4 C3 107.4(3)
N1 C4 H4A 110.2
C3 C4 H4A 110.2
N1 C4 H4B 110.2
C3 C4 H4B 110.2
H4A C4 H4B 108.5
N2 C5 C1 107.2(3)
N2 C5 H5A 110.3
C1 C5 H5A 110.3
N2 C5 H5B 110.3
C1 C5 H5B 110.3
H5A C5 H5B 108.5
N1 C6 C2 107.5(3)
N1 C6 H6A 110.2
C2 C6 H6A 110.2
N1 C6 H6B 110.2
C2 C6 H6B 110.2
H6A C6 H6B 108.5

loop_
_geom_bond_atom_site_label_1
_geom_bond_atom_site_label_2
_geom_bond_distance
Cu1 O10 1.964(3)
Cu1 O13 1.975(3)
Cu1 O11 1.988(2)
Cu1 O9 1.989(2)
Cu1 O12 2.374(3)
Cu1 O14 2.383(3)
Se1 O2 1.636(3)
Se1 O1 1.642(2)
Se1 O4 1.647(3)
Se1 O3 1.647(2)
Se2 O5 1.640(2)
Se2 O8 1.646(2)
Se2 O7 1.647(2)
Se2 O6 1.648(2)
O9 H9B 0.8321
O9 H9A 0.8379
O10 H10B 0.8476
O10 H10A 0.8392
O11 H11B 0.8500
O11 H11C 0.8500
O12 H12B 0.8526
O12 H12A 0.8464
O13 H13B 0.8500
O13 H13C 0.8500
O14 H14B 0.8512
O14 H14A 0.8445
N1 C1 1.485(4)
N1 C4 1.496(4)
N1 C6 1.499(4)
N1 H1C 0.9100
N2 C2 1.486(4)
N2 C5 1.489(4)
N2 C3 1.500(4)
N2 H2C 0.9100
C1 C5 1.549(5)
C1 H1A 0.9700
C1 H1B 0.9700
C2 C6 1.536(5)
C2 H2A 0.9700
C2 H2B 0.9700
C3 C4 1.536(5)
C3 H3A 0.9700
C3 H3B 0.9700
C4 H4A 0.9700
C4 H4B 0.9700
C5 H5A 0.9700
C5 H5B 0.9700
C6 H6A 0.9700
C6 H6B 0.9700
